data_4071265
loop_
_publ_author_name
'Uhl, Werner'
'Claesener, Michael'
'Hepp, Alexander'

_publ_section_title
;
 A Carbon-Bridged Digallium Compound as a Chelating Lewis Acid:
 Complexation of Thiophenolate and Benzoate Anions by
 H5C6&#x2212;CH2&#x2212;C(SiMe3)[Ga(CH2tBu)2]2
;
_journal_issue 9
_journal_name_full Organometallics
_journal_page_first 2118
_journal_paper_doi 10.1021/om800068s
_journal_volume 27
_journal_year 2008
_chemical_formula_sum 'C56.5 H101 Ga2 N S Si'
_chemical_formula_weight 993.97
_chemical_melting_point 126&#x00B0;C
_chemical_name_systematic
; 
 ? 
;
_space_group_IT_number 14
_symmetry_space_group_name_Hall '-P 2yn'
_symmetry_space_group_name_H-M 'P 1 21/n 1'
_atom_sites_solution_hydrogens geom
_atom_sites_solution_primary direct
_atom_sites_solution_secondary difmap
_audit_creation_method SHELXL-97
_cell_angle_alpha 90.00
_cell_angle_beta 95.521(3)
_cell_angle_gamma 90.00
_cell_formula_units_Z 4
_cell_length_a 14.202(2)
_cell_length_b 20.403(3)
_cell_length_c 21.021(3)
_cell_measurement_reflns_used '? all measured'
_cell_measurement_temperature 293(2)
_cell_measurement_theta_max '? 30.05'
_cell_measurement_theta_min '? 1.66'
_cell_volume 6062.9(15)
_computing_cell_refinement 'Bruker SAINT'
_computing_data_collection 'Bruker SMART'
_computing_data_reduction 'Bruker SHELXTL'
_computing_molecular_graphics 'Bruker SHELXTL'
_computing_publication_material 'Bruker SHELXTL'
_computing_structure_refinement 'SHELXL-97 (Sheldrick, 1997)'
_computing_structure_solution 'SHELXS-97 (Sheldrick, 1990)'
_diffrn_ambient_temperature 293(2)
_diffrn_measured_fraction_theta_full 0.996
_diffrn_measured_fraction_theta_max 0.996
_diffrn_measurement_device_type 'CCD area detector'
_diffrn_measurement_method 'omega scans'
_diffrn_radiation_monochromator graphite
_diffrn_radiation_source 'fine-focus sealed tube'
_diffrn_radiation_type MoK\a
_diffrn_radiation_wavelength 0.71073
_diffrn_reflns_av_R_equivalents 0.0834
_diffrn_reflns_av_sigmaI/netI 0.0894
_diffrn_reflns_limit_h_max 19
_diffrn_reflns_limit_h_min -19
_diffrn_reflns_limit_k_max 28
_diffrn_reflns_limit_k_min -28
_diffrn_reflns_limit_l_max 29
_diffrn_reflns_limit_l_min -29
_diffrn_reflns_number 69093
_diffrn_reflns_theta_full 30.05
_diffrn_reflns_theta_max 30.05
_diffrn_reflns_theta_min 1.66
_exptl_absorpt_coefficient_mu 0.975
_exptl_absorpt_correction_T_min '? 0.838803'
_exptl_absorpt_correction_type '? empirical'
_exptl_absorpt_process_details '? SADABS'
_exptl_crystal_colour '? clear'
_exptl_crystal_density_diffrn 1.089
_exptl_crystal_density_method 'not measured'
_exptl_crystal_description '? plate'
_exptl_crystal_F_000 2156
_exptl_crystal_size_max '? 0.18'
_exptl_crystal_size_mid '? 0.18'
_exptl_crystal_size_min '? 0.02'
_refine_diff_density_max 1.819
_refine_diff_density_min -0.548
_refine_diff_density_rms 0.093
_refine_ls_extinction_method none
_refine_ls_goodness_of_fit_ref 1.018
_refine_ls_hydrogen_treatment constr
_refine_ls_matrix_type full
_refine_ls_number_parameters 562
_refine_ls_number_reflns 17683
_refine_ls_number_restraints 0
_refine_ls_restrained_S_all 1.018
_refine_ls_R_factor_all 0.1330
_refine_ls_R_factor_gt 0.0681
_refine_ls_shift/su_max 0.225
_refine_ls_shift/su_mean 0.005
_refine_ls_structure_factor_coef Fsqd
_refine_ls_weighting_details 'calc w=1/[\s^2^(Fo^2^)+(0.0829P)^2^+2.8275P] where P=(Fo^2^+2Fc^2^)/3'
_refine_ls_weighting_scheme calc
_refine_ls_wR_factor_gt 0.1521
_refine_ls_wR_factor_ref 0.1801
_reflns_number_gt 10146
_reflns_number_total 17683
_reflns_threshold_expression >2sigma(I)
_cod_data_source_file om800068s-file004.cif
_cod_data_source_block sad
_cod_depositor_comments
;
The following automatic conversions were performed:

'_refine_ls_hydrogen_treatment' value 'constr.' was replaced with the
value 'constr' as specified in the replacement file
'src/cod-tools/trunk/data/replacement-values/replacement_values.lst'.

Automatic conversion script
Id: cif_fix_values 5376 2017-05-30 11:51:03Z andrius 
;
_cod_original_cell_volume 6062.8(15)
_cod_original_formula_sum 'C56.50 H101 Ga2 N S Si'
_cod_database_code 4071265

loop_
_symmetry_equiv_pos_as_xyz
'x, y, z'
'-x+1/2, y+1/2, -z+1/2'
'-x, -y, -z'
'x-1/2, -y-1/2, z-1/2'

loop_
_atom_site_label
_atom_site_type_symbol
_atom_site_fract_x
_atom_site_fract_y
_atom_site_fract_z
_atom_site_U_iso_or_equiv
_atom_site_adp_type
_atom_site_occupancy
_atom_site_symmetry_multiplicity
_atom_site_calc_flag
_atom_site_refinement_flags
C1 C 0.5368(2) 0.32392(16) 0.75696(16) 0.0269(7) Uani 1 1 d .
C11 C 0.6437(2) 0.32169(17) 0.74330(16) 0.0312(7) Uani 1 1 d .
H11A H 0.6546 0.2812 0.7210 0.037 Uiso 1 1 calc R
H11B H 0.6552 0.3575 0.7148 0.037 Uiso 1 1 calc R
C12 C 0.7148(2) 0.32605(18) 0.80099(17) 0.0333(8) Uani 1 1 d .
C13 C 0.7779(3) 0.3777(2) 0.80907(19) 0.0416(9) Uani 1 1 d .
H13 H 0.7774 0.4096 0.7774 0.050 Uiso 1 1 calc R
C14 C 0.8421(3) 0.3833(2) 0.8630(2) 0.0531(11) Uani 1 1 d .
H14 H 0.8831 0.4189 0.8675 0.064 Uiso 1 1 calc R
C15 C 0.8446(3) 0.3360(3) 0.9095(2) 0.0570(12) Uani 1 1 d .
H15 H 0.8873 0.3395 0.9458 0.068 Uiso 1 1 calc R
C16 C 0.7836(3) 0.2832(2) 0.9024(2) 0.0464(10) Uani 1 1 d .
H16 H 0.7858 0.2508 0.9337 0.056 Uiso 1 1 calc R
C17 C 0.7195(3) 0.27841(18) 0.84902(18) 0.0374(8) Uani 1 1 d .
H17 H 0.6786 0.2428 0.8449 0.045 Uiso 1 1 calc R
Ga1 Ga 0.45674(3) 0.326407(19) 0.670106(18) 0.03013(11) Uani 1 1 d .
Ga2 Ga 0.48659(3) 0.237177(18) 0.787660(18) 0.02764(10) Uani 1 1 d .
Si1 Si 0.51357(8) 0.39540(5) 0.80779(5) 0.0366(2) Uani 1 1 d .
C111 C 0.5551(4) 0.47464(19) 0.7730(2) 0.0572(12) Uani 1 1 d .
H11C H 0.6223 0.4787 0.7826 0.069 Uiso 1 1 calc R
H11D H 0.5241 0.5109 0.7913 0.069 Uiso 1 1 calc R
H11E H 0.5398 0.4745 0.7275 0.069 Uiso 1 1 calc R
C112 C 0.5716(3) 0.39802(19) 0.89225(19) 0.0452(10) Uani 1 1 d .
H11F H 0.5564 0.3588 0.9143 0.054 Uiso 1 1 calc R
H11G H 0.5489 0.4354 0.9139 0.054 Uiso 1 1 calc R
H11H H 0.6389 0.4012 0.8916 0.054 Uiso 1 1 calc R
C113 C 0.3840(3) 0.4038(2) 0.8166(2) 0.0549(11) Uani 1 1 d .
H11I H 0.3499 0.4081 0.7751 0.066 Uiso 1 1 calc R
H11J H 0.3735 0.4419 0.8417 0.066 Uiso 1 1 calc R
H11K H 0.3622 0.3655 0.8374 0.066 Uiso 1 1 calc R
S1 S 0.33222(6) 0.26080(5) 0.71984(5) 0.0352(2) Uani 1 1 d .
C6 C 0.2848(3) 0.19136(19) 0.6769(2) 0.0410(9) Uani 1 1 d .
C61 C 0.2649(3) 0.1922(2) 0.6114(2) 0.0587(12) Uani 1 1 d .
H61 H 0.2790 0.2293 0.5884 0.070 Uiso 1 1 calc R
C62 C 0.2235(4) 0.1377(3) 0.5790(3) 0.0777(17) Uani 1 1 d .
H62 H 0.2090 0.1391 0.5349 0.093 Uiso 1 1 calc R
C63 C 0.2043(4) 0.0821(3) 0.6128(3) 0.0720(15) Uani 1 1 d .
H63 H 0.1781 0.0453 0.5917 0.086 Uiso 1 1 calc R
C64 C 0.2241(3) 0.0817(2) 0.6768(3) 0.0752(17) Uani 1 1 d .
H64 H 0.2102 0.0445 0.6997 0.090 Uiso 1 1 calc R
C65 C 0.2641(3) 0.1346(2) 0.7089(3) 0.0611(13) Uani 1 1 d .
H65 H 0.2776 0.1325 0.7531 0.073 Uiso 1 1 calc R
C2 C 0.4620(3) 0.2358(2) 0.8811(2) 0.0485(10) Uani 1 1 d .
H2A H 0.5228 0.2259 0.9043 0.058 Uiso 1 1 calc R
H2B H 0.4484 0.2810 0.8915 0.058 Uiso 1 1 calc R
C21 C 0.3915(3) 0.1957(2) 0.9131(2) 0.0544(11) Uani 1 1 d .
C211 C 0.4026(5) 0.2071(3) 0.9845(2) 0.0778(17) Uani 1 1 d .
H21A H 0.4653 0.1950 1.0015 0.093 Uiso 1 1 calc R
H21B H 0.3572 0.1810 1.0042 0.093 Uiso 1 1 calc R
H21C H 0.3921 0.2526 0.9931 0.093 Uiso 1 1 calc R
C212 C 0.4029(4) 0.1226(2) 0.9011(3) 0.0735(16) Uani 1 1 d .
H21D H 0.3982 0.1145 0.8559 0.088 Uiso 1 1 calc R
H21E H 0.3540 0.0988 0.9197 0.088 Uiso 1 1 calc R
H21F H 0.4636 0.1083 0.9200 0.088 Uiso 1 1 calc R
C213 C 0.2909(4) 0.2154(4) 0.8890(3) 0.098(2) Uani 1 1 d .
H21G H 0.2804 0.2603 0.9002 0.118 Uiso 1 1 calc R
H21H H 0.2469 0.1878 0.9083 0.118 Uiso 1 1 calc R
H21I H 0.2820 0.2106 0.8434 0.118 Uiso 1 1 calc R
C3 C 0.5118(3) 0.15057(19) 0.7466(2) 0.0445(9) Uani 1 1 d .
H3A H 0.4578 0.1235 0.7540 0.053 Uiso 1 1 calc R
H3B H 0.5060 0.1595 0.7011 0.053 Uiso 1 1 calc R
C31 C 0.5973(3) 0.10479(18) 0.7577(2) 0.0422(9) Uani 1 1 d .
C311 C 0.5735(4) 0.0382(2) 0.7295(3) 0.0724(15) Uani 1 1 d .
H31A H 0.5205 0.0203 0.7488 0.087 Uiso 1 1 calc R
H31B H 0.6270 0.0097 0.7376 0.087 Uiso 1 1 calc R
H31C H 0.5577 0.0423 0.6842 0.087 Uiso 1 1 calc R
C312 C 0.6309(3) 0.0964(2) 0.8277(2) 0.0510(11) Uani 1 1 d .
H31D H 0.5810 0.0777 0.8496 0.061 Uiso 1 1 calc R
H31E H 0.6481 0.1383 0.8460 0.061 Uiso 1 1 calc R
H31F H 0.6848 0.0678 0.8320 0.061 Uiso 1 1 calc R
C313 C 0.6794(3) 0.1332(2) 0.7242(2) 0.0614(13) Uani 1 1 d .
H31G H 0.7326 0.1040 0.7298 0.074 Uiso 1 1 calc R
H31H H 0.6969 0.1751 0.7424 0.074 Uiso 1 1 calc R
H31I H 0.6602 0.1382 0.6795 0.074 Uiso 1 1 calc R
C4 C 0.3957(3) 0.41170(19) 0.6392(2) 0.0466(10) Uani 1 1 d .
H4A H 0.3841 0.4360 0.6773 0.056 Uiso 1 1 calc R
H4B H 0.4440 0.4358 0.6193 0.056 Uiso 1 1 calc R
C41 C 0.3043(3) 0.4180(2) 0.5931(2) 0.0550(12) Uani 1 1 d .
C411 C 0.3086(4) 0.3756(3) 0.5339(2) 0.0750(16) Uani 1 1 d .
H41A H 0.3076 0.3302 0.5457 0.090 Uiso 1 1 calc R
H41B H 0.3659 0.3849 0.5148 0.090 Uiso 1 1 calc R
H41C H 0.2551 0.3851 0.5038 0.090 Uiso 1 1 calc R
C412 C 0.2941(4) 0.4888(3) 0.5711(3) 0.0847(18) Uani 1 1 d .
H41D H 0.3496 0.5017 0.5516 0.102 Uiso 1 1 calc R
H41E H 0.2866 0.5165 0.6071 0.102 Uiso 1 1 calc R
H41F H 0.2396 0.4929 0.5405 0.102 Uiso 1 1 calc R
C413 C 0.2193(4) 0.3994(4) 0.6270(3) 0.112(3) Uani 1 1 d .
H41G H 0.1634 0.4016 0.5975 0.134 Uiso 1 1 calc R
H41H H 0.2133 0.4291 0.6617 0.134 Uiso 1 1 calc R
H41I H 0.2270 0.3556 0.6432 0.134 Uiso 1 1 calc R
C5 C 0.5009(3) 0.2676(2) 0.60117(19) 0.0404(9) Uani 1 1 d .
H5A H 0.5232 0.2274 0.6223 0.048 Uiso 1 1 calc R
H5B H 0.4448 0.2560 0.5734 0.048 Uiso 1 1 calc R
C51 C 0.5769(3) 0.2874(2) 0.55681(18) 0.0397(9) Uani 1 1 d .
C511 C 0.5475(4) 0.2647(3) 0.4892(2) 0.0696(15) Uani 1 1 d .
H51A H 0.4882 0.2846 0.4742 0.083 Uiso 1 1 calc R
H51B H 0.5408 0.2179 0.4887 0.083 Uiso 1 1 calc R
H51C H 0.5948 0.2773 0.4619 0.083 Uiso 1 1 calc R
C512 C 0.6706(3) 0.2543(3) 0.5789(2) 0.0638(14) Uani 1 1 d .
H51D H 0.7176 0.2672 0.5514 0.077 Uiso 1 1 calc R
H51E H 0.6628 0.2076 0.5772 0.077 Uiso 1 1 calc R
H51F H 0.6905 0.2674 0.6220 0.077 Uiso 1 1 calc R
C513 C 0.5952(3) 0.3602(2) 0.5559(2) 0.0624(13) Uani 1 1 d .
H51G H 0.6445 0.3693 0.5289 0.075 Uiso 1 1 calc R
H51H H 0.6142 0.3752 0.5985 0.075 Uiso 1 1 calc R
H51I H 0.5384 0.3826 0.5396 0.075 Uiso 1 1 calc R
N1 N 0.9813(2) 0.24875(18) 0.71818(17) 0.0478(9) Uani 1 1 d .
C01 C 0.9275(3) 0.2138(2) 0.7672(2) 0.0482(10) Uani 1 1 d .
H01A H 0.9106 0.2458 0.7983 0.058 Uiso 1 1 calc R
H01B H 0.8692 0.1968 0.7456 0.058 Uiso 1 1 calc R
C011 C 0.9791(4) 0.1582(3) 0.8026(2) 0.0636(13) Uani 1 1 d .
H01C H 1.0349 0.1748 0.8277 0.076 Uiso 1 1 calc R
H01D H 0.9993 0.1265 0.7723 0.076 Uiso 1 1 calc R
C012 C 0.9139(4) 0.1254(3) 0.8462(2) 0.0741(16) Uani 1 1 d .
H01E H 0.8900 0.1583 0.8738 0.089 Uiso 1 1 calc R
H01F H 0.8601 0.1069 0.8203 0.089 Uiso 1 1 calc R
C013 C 0.9618(6) 0.0714(3) 0.8874(3) 0.117(3) Uani 1 1 d .
H01G H 0.9945 0.0423 0.8611 0.141 Uiso 1 1 calc R
H01H H 0.9150 0.0472 0.9078 0.141 Uiso 1 1 calc R
H01I H 1.0063 0.0905 0.9194 0.141 Uiso 1 1 calc R
C02 C 1.0748(3) 0.2749(3) 0.7492(2) 0.0651(14) Uani 1 1 d .
H02A H 1.1074 0.2971 0.7169 0.078 Uiso 1 1 calc R
H02B H 1.1137 0.2382 0.7648 0.078 Uiso 1 1 calc R
C021 C 1.0655(4) 0.3221(3) 0.8042(3) 0.0816(19) Uani 1 1 d .
H02C H 1.0054 0.3448 0.7964 0.098 Uiso 1 1 calc R
H02D H 1.0634 0.2967 0.8430 0.098 Uiso 1 1 calc R
C022 C 1.1386(6) 0.3700(4) 0.8148(3) 0.116(3) Uani 1 1 d .
H02E H 1.1351 0.3990 0.7781 0.139 Uiso 1 1 calc R
H02F H 1.1991 0.3476 0.8167 0.139 Uiso 1 1 calc R
C023 C 1.1368(4) 0.4100(3) 0.8724(3) 0.096(2) Uani 1 1 d .
H02G H 1.0872 0.4419 0.8660 0.115 Uiso 1 1 calc R
H02H H 1.1964 0.4319 0.8812 0.115 Uiso 1 1 calc R
H02I H 1.1256 0.3824 0.9079 0.115 Uiso 1 1 calc R
C03 C 1.0045(3) 0.2027(2) 0.6650(2) 0.0496(11) Uani 1 1 d .
H03A H 1.0359 0.2279 0.6341 0.059 Uiso 1 1 calc R
H03B H 1.0492 0.1703 0.6832 0.059 Uiso 1 1 calc R
C031 C 0.9225(3) 0.1671(2) 0.6299(2) 0.0518(11) Uani 1 1 d .
H03C H 0.8770 0.1988 0.6113 0.062 Uiso 1 1 calc R
H03D H 0.8915 0.1405 0.6599 0.062 Uiso 1 1 calc R
C032 C 0.9540(4) 0.1236(2) 0.5773(2) 0.0667(14) Uani 1 1 d .
H03E H 0.9982 0.0910 0.5960 0.080 Uiso 1 1 calc R
H03F H 0.9868 0.1500 0.5480 0.080 Uiso 1 1 calc R
C033 C 0.8713(5) 0.0891(3) 0.5403(3) 0.097(2) Uani 1 1 d .
H03G H 0.8375 0.0639 0.5693 0.116 Uiso 1 1 calc R
H03H H 0.8944 0.0605 0.5091 0.116 Uiso 1 1 calc R
H03I H 0.8297 0.1211 0.5192 0.116 Uiso 1 1 calc R
C04 C 0.9178(3) 0.3045(2) 0.6918(2) 0.0527(11) Uani 1 1 d .
H04A H 0.8619 0.2855 0.6687 0.063 Uiso 1 1 calc R
H04B H 0.8971 0.3288 0.7276 0.063 Uiso 1 1 calc R
C041 C 0.9604(3) 0.3522(3) 0.6483(2) 0.0593(12) Uani 1 1 d .
H04C H 0.9818 0.3287 0.6122 0.071 Uiso 1 1 calc R
H04D H 1.0149 0.3730 0.6712 0.071 Uiso 1 1 calc R
C042 C 0.8897(4) 0.4042(2) 0.6241(3) 0.0689(14) Uani 1 1 d .
H04E H 0.8682 0.4275 0.6603 0.083 Uiso 1 1 calc R
H04F H 0.8352 0.3832 0.6013 0.083 Uiso 1 1 calc R
C043 C 0.9315(5) 0.4532(3) 0.5798(3) 0.0863(18) Uani 1 1 d .
H04G H 0.9818 0.4771 0.6032 0.104 Uiso 1 1 calc R
H04H H 0.8832 0.4832 0.5632 0.104 Uiso 1 1 calc R
H04I H 0.9559 0.4302 0.5451 0.104 Uiso 1 1 calc R
CT1 C 0.9447(8) 0.5161(6) 0.9821(5) 0.068(3) Uiso 0.50 1 d P
CT2 C 0.9462(6) 0.4617(4) 1.0232(4) 0.101(2) Uiso 1 1 d .
CT3 C 1.0113(9) 0.4350(6) 1.0473(6) 0.078(3) Uiso 0.50 1 d P
CT4 C 1.1034(8) 0.4467(6) 1.0433(5) 0.166(4) Uiso 1 1 d .
CT5 C 1.1195(9) 0.5045(6) 1.0036(6) 0.082(3) Uiso 0.50 1 d P

loop_
_atom_site_aniso_label
_atom_site_aniso_U_11
_atom_site_aniso_U_22
_atom_site_aniso_U_33
_atom_site_aniso_U_23
_atom_site_aniso_U_13
_atom_site_aniso_U_12
C1 0.0264(16) 0.0247(16) 0.0307(17) 0.0025(14) 0.0080(13) 0.0000(13)
C11 0.0316(18) 0.0346(19) 0.0279(17) 0.0043(14) 0.0052(14) -0.0032(14)
C12 0.0288(17) 0.0341(19) 0.038(2) -0.0039(16) 0.0078(14) 0.0018(14)
C13 0.035(2) 0.047(2) 0.043(2) -0.0072(18) 0.0070(17) -0.0046(17)
C14 0.037(2) 0.059(3) 0.062(3) -0.015(2) 0.002(2) -0.009(2)
C15 0.041(2) 0.076(3) 0.051(3) -0.021(2) -0.011(2) 0.015(2)
C16 0.048(2) 0.049(2) 0.040(2) 0.0002(19) -0.0032(19) 0.0174(19)
C17 0.034(2) 0.034(2) 0.043(2) -0.0014(16) 0.0026(16) 0.0062(15)
Ga1 0.02710(19) 0.0308(2) 0.0325(2) 0.00887(16) 0.00281(15) 0.00302(15)
Ga2 0.0304(2) 0.02392(18) 0.0293(2) 0.00457(15) 0.00632(15) 0.00209(15)
Si1 0.0429(6) 0.0239(5) 0.0433(6) 0.0013(4) 0.0064(5) 0.0066(4)
C111 0.075(3) 0.029(2) 0.064(3) 0.005(2) -0.008(2) -0.004(2)
C112 0.056(2) 0.034(2) 0.046(2) -0.0073(18) 0.0096(19) 0.0052(18)
C113 0.056(3) 0.046(3) 0.063(3) -0.008(2) 0.009(2) 0.018(2)
S1 0.0268(4) 0.0357(5) 0.0436(5) 0.0042(4) 0.0063(4) -0.0006(4)
C6 0.0253(18) 0.043(2) 0.055(3) -0.0006(19) 0.0013(16) -0.0003(15)
C61 0.057(3) 0.060(3) 0.061(3) -0.009(2) 0.016(2) -0.020(2)
C62 0.075(4) 0.089(4) 0.070(4) -0.030(3) 0.016(3) -0.028(3)
C63 0.062(3) 0.050(3) 0.103(5) -0.020(3) 0.002(3) -0.017(2)
C64 0.052(3) 0.046(3) 0.124(5) 0.004(3) -0.013(3) -0.013(2)
C65 0.049(3) 0.048(3) 0.083(4) 0.011(2) -0.010(2) -0.013(2)
C2 0.063(3) 0.044(2) 0.041(2) 0.0094(19) 0.018(2) -0.001(2)
C21 0.063(3) 0.056(3) 0.048(3) 0.015(2) 0.026(2) 0.005(2)
C211 0.113(5) 0.075(4) 0.052(3) 0.014(3) 0.043(3) 0.001(3)
C212 0.098(4) 0.054(3) 0.075(4) 0.017(3) 0.040(3) -0.015(3)
C213 0.060(3) 0.149(6) 0.091(4) 0.043(4) 0.040(3) 0.018(4)
C3 0.046(2) 0.037(2) 0.049(2) -0.0002(18) -0.0002(19) 0.0049(18)
C31 0.051(2) 0.0280(19) 0.048(2) 0.0023(17) 0.0083(19) 0.0080(17)
C311 0.096(4) 0.039(3) 0.079(4) -0.008(2) -0.004(3) 0.012(3)
C312 0.055(3) 0.040(2) 0.057(3) 0.008(2) 0.002(2) 0.0099(19)
C313 0.056(3) 0.067(3) 0.063(3) 0.009(2) 0.016(2) 0.015(2)
C4 0.050(2) 0.038(2) 0.050(2) 0.0116(19) -0.0037(19) 0.0083(18)
C41 0.040(2) 0.058(3) 0.064(3) 0.023(2) -0.006(2) 0.014(2)
C411 0.070(3) 0.083(4) 0.066(3) 0.013(3) -0.024(3) 0.004(3)
C412 0.085(4) 0.071(4) 0.093(4) 0.023(3) -0.023(3) 0.026(3)
C413 0.050(3) 0.167(7) 0.120(5) 0.080(5) 0.015(3) 0.040(4)
C5 0.037(2) 0.046(2) 0.039(2) -0.0003(18) 0.0119(16) -0.0047(17)
C51 0.0324(19) 0.057(2) 0.0302(19) 0.0062(17) 0.0049(15) -0.0041(17)
C511 0.063(3) 0.107(4) 0.040(3) 0.002(3) 0.008(2) -0.029(3)
C512 0.045(3) 0.098(4) 0.049(3) 0.009(3) 0.008(2) 0.000(3)
C513 0.058(3) 0.072(3) 0.059(3) 0.010(3) 0.016(2) -0.017(3)
N1 0.0321(17) 0.062(2) 0.050(2) -0.0189(17) 0.0037(15) 0.0029(15)
C01 0.039(2) 0.053(3) 0.052(3) -0.019(2) 0.0011(19) 0.0068(19)
C011 0.069(3) 0.065(3) 0.056(3) -0.018(2) 0.001(2) 0.020(3)
C012 0.102(4) 0.061(3) 0.056(3) -0.009(3) -0.010(3) 0.017(3)
C013 0.212(9) 0.082(4) 0.056(4) -0.015(3) 0.004(4) 0.070(5)
C02 0.037(2) 0.096(4) 0.061(3) -0.032(3) 0.004(2) -0.014(2)
C021 0.066(3) 0.119(5) 0.062(3) -0.042(3) 0.016(3) -0.032(3)
C022 0.143(7) 0.112(6) 0.103(5) -0.054(4) 0.063(5) -0.047(5)
C023 0.086(4) 0.105(5) 0.101(5) -0.051(4) 0.038(4) -0.045(4)
C03 0.041(2) 0.059(3) 0.049(2) -0.020(2) 0.0036(19) 0.012(2)
C031 0.051(3) 0.054(3) 0.050(3) -0.009(2) 0.002(2) 0.009(2)
C032 0.082(4) 0.059(3) 0.058(3) -0.019(2) -0.001(3) 0.016(3)
C033 0.132(6) 0.077(4) 0.076(4) -0.039(3) -0.020(4) 0.002(4)
C04 0.041(2) 0.050(3) 0.067(3) -0.021(2) 0.006(2) 0.0051(19)
C041 0.051(3) 0.080(4) 0.045(3) -0.010(2) 0.000(2) -0.006(2)
C042 0.084(4) 0.060(3) 0.063(3) -0.024(3) 0.007(3) -0.005(3)
C043 0.129(5) 0.063(4) 0.065(4) -0.017(3) 0.000(4) -0.005(4)

loop_
_atom_type_symbol
_atom_type_description
_atom_type_scat_dispersion_real
_atom_type_scat_dispersion_imag
_atom_type_scat_source
C C 0.0033 0.0016 'International Tables Vol C Tables 4.2.6.8 and 6.1.1.4'
H H 0.0000 0.0000 'International Tables Vol C Tables 4.2.6.8 and 6.1.1.4'
N N 0.0061 0.0033 'International Tables Vol C Tables 4.2.6.8 and 6.1.1.4'
Si Si 0.0817 0.0704 'International Tables Vol C Tables 4.2.6.8 and 6.1.1.4'
S S 0.1246 0.1234 'International Tables Vol C Tables 4.2.6.8 and 6.1.1.4'
Ga Ga 0.2307 1.6083 'International Tables Vol C Tables 4.2.6.8 and 6.1.1.4'

loop_
_geom_angle_atom_site_label_1
_geom_angle_atom_site_label_2
_geom_angle_atom_site_label_3
_geom_angle
_geom_angle_site_symmetry_1
_geom_angle_site_symmetry_3
C11 C1 Si1 110.9(2) . .
C11 C1 Ga2 114.0(2) . .
Si1 C1 Ga2 114.42(16) . .
C11 C1 Ga1 107.4(2) . .
Si1 C1 Ga1 112.20(16) . .
Ga2 C1 Ga1 97.02(14) . .
C12 C11 C1 115.8(3) . .
C13 C12 C17 117.1(4) . .
C13 C12 C11 121.4(3) . .
C17 C12 C11 121.5(3) . .
C12 C13 C14 122.0(4) . .
C15 C14 C13 119.6(4) . .
C14 C15 C16 119.9(4) . .
C17 C16 C15 120.0(4) . .
C16 C17 C12 121.4(4) . .
C4 Ga1 C5 115.59(17) . .
C4 Ga1 C1 119.33(15) . .
C5 Ga1 C1 115.93(15) . .
C4 Ga1 S1 107.09(13) . .
C5 Ga1 S1 105.03(11) . .
C1 Ga1 S1 88.21(9) . .
C3 Ga2 C2 117.23(17) . .
C3 Ga2 C1 123.00(16) . .
C2 Ga2 C1 114.64(15) . .
C3 Ga2 S1 96.03(12) . .
C2 Ga2 S1 109.04(14) . .
C1 Ga2 S1 88.10(10) . .
C1 Si1 C113 111.02(18) . .
C1 Si1 C112 118.61(17) . .
C113 Si1 C112 104.4(2) . .
C1 Si1 C111 111.72(19) . .
C113 Si1 C111 107.8(2) . .
C112 Si1 C111 102.4(2) . .
C6 S1 Ga1 117.30(14) . .
C6 S1 Ga2 113.42(13) . .
Ga1 S1 Ga2 74.46(3) . .
C61 C6 C65 117.6(4) . .
C61 C6 S1 121.9(3) . .
C65 C6 S1 120.5(4) . .
C6 C61 C62 120.8(5) . .
C63 C62 C61 119.7(5) . .
C64 C63 C62 119.1(5) . .
C63 C64 C65 121.7(5) . .
C64 C65 C6 121.1(5) . .
C21 C2 Ga2 128.7(3) . .
C2 C21 C211 110.5(4) . .
C2 C21 C213 110.7(4) . .
C211 C21 C213 107.1(4) . .
C2 C21 C212 111.9(4) . .
C211 C21 C212 108.2(4) . .
C213 C21 C212 108.3(5) . .
C31 C3 Ga2 129.8(3) . .
C311 C31 C312 108.5(4) . .
C311 C31 C313 108.2(4) . .
C312 C31 C313 107.9(4) . .
C311 C31 C3 110.2(4) . .
C312 C31 C3 112.8(3) . .
C313 C31 C3 109.1(3) . .
C41 C4 Ga1 125.5(3) . .
C413 C41 C412 109.1(5) . .
C413 C41 C411 109.9(5) . .
C412 C41 C411 107.5(4) . .
C413 C41 C4 110.2(4) . .
C412 C41 C4 108.6(4) . .
C411 C41 C4 111.5(4) . .
C51 C5 Ga1 123.9(3) . .
C513 C51 C511 108.7(4) . .
C513 C51 C512 107.1(4) . .
C511 C51 C512 107.8(4) . .
C513 C51 C5 113.3(3) . .
C511 C51 C5 109.9(3) . .
C512 C51 C5 109.9(3) . .
C02 N1 C01 110.5(3) . .
C02 N1 C03 106.9(3) . .
C01 N1 C03 111.5(3) . .
C02 N1 C04 110.9(4) . .
C01 N1 C04 106.2(3) . .
C03 N1 C04 110.9(3) . .
C011 C01 N1 115.9(4) . .
C01 C011 C012 109.5(4) . .
C013 C012 C011 113.4(5) . .
N1 C02 C021 114.4(4) . .
C022 C021 C02 115.9(5) . .
C021 C022 C023 116.1(5) . .
C031 C03 N1 116.6(3) . .
C03 C031 C032 111.8(4) . .
C031 C032 C033 112.1(4) . .
C041 C04 N1 116.5(4) . .
C04 C041 C042 111.4(4) . .
C041 C042 C043 112.3(5) . .
CT5 CT1 CT4 84.5(12) 3_767 3_767
CT5 CT1 CT2 58.7(9) 3_767 .
CT4 CT1 CT2 143.1(13) 3_767 .
CT5 CT1 CT3 149.0(14) 3_767 3_767
CT4 CT1 CT3 64.6(10) 3_767 3_767
CT2 CT1 CT3 151.6(11) . 3_767
CT5 CT1 CT2 165.5(13) 3_767 3_767
CT4 CT1 CT2 108.6(11) 3_767 3_767
CT2 CT1 CT2 107.7(8) . 3_767
CT3 CT1 CT2 44.0(6) 3_767 3_767
CT5 CT1 CT1 118.1(14) 3_767 3_767
CT4 CT1 CT1 156.0(15) 3_767 3_767
CT2 CT1 CT1 59.6(7) . 3_767
CT3 CT1 CT1 92.1(11) 3_767 3_767
CT2 CT1 CT1 48.1(6) 3_767 3_767
CT3 CT2 CT5 174.3(12) . 3_767
CT3 CT2 CT1 127.5(10) . .
CT5 CT2 CT1 47.2(7) 3_767 .
CT3 CT2 CT1 55.3(8) . 3_767
CT5 CT2 CT1 119.3(10) 3_767 3_767
CT1 CT2 CT1 72.3(8) . 3_767
CT2 CT3 CT4 129.7(13) . .
CT2 CT3 CT1 80.7(10) . 3_767
CT4 CT3 CT1 49.1(7) . 3_767
CT1 CT4 CT3 66.3(10) 3_767 .
CT1 CT4 CT5 46.3(8) 3_767 .
CT3 CT4 CT5 112.5(11) . .
CT1 CT5 CT2 74.1(11) 3_767 3_767
CT1 CT5 CT4 49.1(9) 3_767 .
CT2 CT5 CT4 123.1(12) 3_767 .

loop_
_geom_bond_atom_site_label_1
_geom_bond_atom_site_label_2
_geom_bond_distance
_geom_bond_site_symmetry_2
C1 C11 1.573(4) .
C1 Si1 1.856(3) .
C1 Ga2 2.036(3) .
C1 Ga1 2.056(3) .
C11 C12 1.504(5) .
C12 C13 1.383(5) .
C12 C17 1.398(5) .
C13 C14 1.389(6) .
C14 C15 1.371(7) .
C15 C16 1.381(6) .
C16 C17 1.379(5) .
Ga1 C4 2.023(4) .
Ga1 C5 2.027(4) .
Ga1 S1 2.5235(10) .
Ga2 C3 2.014(4) .
Ga2 C2 2.029(4) .
Ga2 S1 2.5436(10) .
Si1 C113 1.875(4) .
Si1 C112 1.885(4) .
Si1 C111 1.891(4) .
S1 C6 1.777(4) .
C6 C61 1.379(6) .
C6 C65 1.385(6) .
C61 C62 1.403(7) .
C62 C63 1.380(8) .
C63 C64 1.348(8) .
C64 C65 1.367(7) .
C2 C21 1.501(6) .
C21 C211 1.513(6) .
C21 C213 1.523(7) .
C21 C212 1.525(7) .
C3 C31 1.532(5) .
C31 C311 1.507(6) .
C31 C312 1.513(6) .
C31 C313 1.532(6) .
C4 C41 1.548(6) .
C41 C413 1.508(7) .
C41 C412 1.520(6) .
C41 C411 1.522(7) .
C5 C51 1.547(5) .
C51 C513 1.510(6) .
C51 C511 1.514(6) .
C51 C512 1.523(6) .
N1 C02 1.519(5) .
N1 C01 1.518(6) .
N1 C03 1.520(5) .
N1 C04 1.523(5) .
C01 C011 1.508(6) .
C011 C012 1.521(8) .
C012 C013 1.521(7) .
C02 C021 1.519(6) .
C021 C022 1.428(8) .
C022 C023 1.464(7) .
C03 C031 1.504(6) .
C031 C032 1.518(6) .
C032 C033 1.517(7) .
C04 C041 1.502(7) .
C041 C042 1.515(7) .
C042 C043 1.525(7) .
CT1 CT5 1.072(14) 3_767
CT1 CT4 1.121(14) 3_767
CT1 CT2 1.406(13) .
CT1 CT3 1.357(16) 3_767
CT1 CT2 1.630(13) 3_767
CT1 CT1 1.80(2) 3_767
CT2 CT3 1.148(13) .
CT2 CT5 1.250(13) 3_767
CT2 CT1 1.630(13) 3_767
CT3 CT4 1.340(15) .
CT3 CT1 1.357(16) 3_767
CT4 CT1 1.121(14) 3_767
CT4 CT5 1.476(16) .
CT5 CT1 1.072(14) 3_767
CT5 CT2 1.250(13) 3_767

loop_
_geom_torsion_atom_site_label_1
_geom_torsion_atom_site_label_2
_geom_torsion_atom_site_label_3
_geom_torsion_atom_site_label_4
_geom_torsion
_geom_torsion_site_symmetry_1
_geom_torsion_site_symmetry_4
Si1 C1 C11 C12 51.5(3) . .
Ga2 C1 C11 C12 -79.3(3) . .
Ga1 C1 C11 C12 174.5(2) . .
C1 C11 C12 C13 -117.5(4) . .
C1 C11 C12 C17 62.1(4) . .
C17 C12 C13 C14 -1.4(6) . .
C11 C12 C13 C14 178.1(4) . .
C12 C13 C14 C15 1.0(6) . .
C13 C14 C15 C16 0.1(7) . .
C14 C15 C16 C17 -0.8(6) . .
C15 C16 C17 C12 0.3(6) . .
C13 C12 C17 C16 0.8(5) . .
C11 C12 C17 C16 -178.8(3) . .
C11 C1 Ga1 C4 -104.7(2) . .
Si1 C1 Ga1 C4 17.4(2) . .
Ga2 C1 Ga1 C4 137.43(16) . .
C11 C1 Ga1 C5 40.8(3) . .
Si1 C1 Ga1 C5 162.93(16) . .
Ga2 C1 Ga1 C5 -77.06(17) . .
C11 C1 Ga1 S1 146.7(2) . .
Si1 C1 Ga1 S1 -91.21(15) . .
Ga2 C1 Ga1 S1 28.80(10) . .
C11 C1 Ga2 C3 -45.3(3) . .
Si1 C1 Ga2 C3 -174.29(17) . .
Ga1 C1 Ga2 C3 67.41(19) . .
C11 C1 Ga2 C2 108.7(3) . .
Si1 C1 Ga2 C2 -20.4(2) . .
Ga1 C1 Ga2 C2 -138.67(17) . .
C11 C1 Ga2 S1 -141.2(2) . .
Si1 C1 Ga2 S1 89.75(16) . .
Ga1 C1 Ga2 S1 -28.55(10) . .
C11 C1 Si1 C113 173.6(2) . .
Ga2 C1 Si1 C113 -55.8(2) . .
Ga1 C1 Si1 C113 53.5(2) . .
C11 C1 Si1 C112 -65.5(3) . .
Ga2 C1 Si1 C112 65.0(2) . .
Ga1 C1 Si1 C112 174.34(17) . .
C11 C1 Si1 C111 53.2(3) . .
Ga2 C1 Si1 C111 -176.17(19) . .
Ga1 C1 Si1 C111 -66.9(2) . .
C4 Ga1 S1 C6 107.7(2) . .
C5 Ga1 S1 C6 -15.71(19) . .
C1 Ga1 S1 C6 -132.11(17) . .
C4 Ga1 S1 Ga2 -143.60(13) . .
C5 Ga1 S1 Ga2 93.00(12) . .
C1 Ga1 S1 Ga2 -23.40(9) . .
C3 Ga2 S1 C6 14.1(2) . .
C2 Ga2 S1 C6 -107.4(2) . .
C1 Ga2 S1 C6 137.13(18) . .
C3 Ga2 S1 Ga1 -99.34(13) . .
C2 Ga2 S1 Ga1 139.11(13) . .
C1 Ga2 S1 Ga1 23.65(9) . .
Ga1 S1 C6 C61 -40.0(4) . .
Ga2 S1 C6 C61 -124.0(3) . .
Ga1 S1 C6 C65 141.9(3) . .
Ga2 S1 C6 C65 57.9(4) . .
C65 C6 C61 C62 1.1(7) . .
S1 C6 C61 C62 -177.0(4) . .
C6 C61 C62 C63 -1.4(8) . .
C61 C62 C63 C64 1.4(9) . .
C62 C63 C64 C65 -1.1(9) . .
C63 C64 C65 C6 0.9(8) . .
C61 C6 C65 C64 -0.8(7) . .
S1 C6 C65 C64 177.4(4) . .
C3 Ga2 C2 C21 -52.9(5) . .
C1 Ga2 C2 C21 151.6(4) . .
S1 Ga2 C2 C21 54.7(4) . .
Ga2 C2 C21 C211 176.0(4) . .
Ga2 C2 C21 C213 -65.5(6) . .
Ga2 C2 C21 C212 55.4(6) . .
C2 Ga2 C3 C31 -69.3(4) . .
C1 Ga2 C3 C31 84.0(4) . .
S1 Ga2 C3 C31 175.6(4) . .
Ga2 C3 C31 C311 164.9(3) . .
Ga2 C3 C31 C312 43.4(5) . .
Ga2 C3 C31 C313 -76.5(5) . .
C5 Ga1 C4 C41 61.6(4) . .
C1 Ga1 C4 C41 -152.8(3) . .
S1 Ga1 C4 C41 -55.0(4) . .
Ga1 C4 C41 C413 72.4(6) . .
Ga1 C4 C41 C412 -168.2(4) . .
Ga1 C4 C41 C411 -49.9(5) . .
C4 Ga1 C5 C51 61.5(4) . .
C1 Ga1 C5 C51 -85.3(3) . .
S1 Ga1 C5 C51 179.2(3) . .
Ga1 C5 C51 C513 -16.8(5) . .
Ga1 C5 C51 C511 -138.6(4) . .
Ga1 C5 C51 C512 103.0(4) . .
C02 N1 C01 C011 -56.7(5) . .
C03 N1 C01 C011 62.1(5) . .
C04 N1 C01 C011 -177.0(4) . .
N1 C01 C011 C012 -176.1(4) . .
C01 C011 C012 C013 -176.1(4) . .
C01 N1 C02 C021 -58.2(6) . .
C03 N1 C02 C021 -179.8(5) . .
C04 N1 C02 C021 59.3(6) . .
N1 C02 C021 C022 -151.5(6) . .
C02 C021 C022 C023 -172.4(7) . .
C02 N1 C03 C031 176.1(4) . .
C01 N1 C03 C031 55.3(5) . .
C04 N1 C03 C031 -62.9(5) . .
N1 C03 C031 C032 179.0(4) . .
C03 C031 C032 C033 -178.3(5) . .
C02 N1 C04 C041 52.2(5) . .
C01 N1 C04 C041 172.3(4) . .
C03 N1 C04 C041 -66.4(5) . .
N1 C04 C041 C042 178.7(4) . .
C04 C041 C042 C043 179.9(4) . .
CT5 CT1 CT2 CT3 -177.3(15) 3_767 .
CT4 CT1 CT2 CT3 -172.2(18) 3_767 .
CT3 CT1 CT2 CT3 -7(3) 3_767 .
CT2 CT1 CT2 CT3 -2.9(13) 3_767 .
CT1 CT1 CT2 CT3 -2.9(13) 3_767 .
CT4 CT1 CT2 CT5 5.1(18) 3_767 3_767
CT3 CT1 CT2 CT5 170(3) 3_767 3_767
CT2 CT1 CT2 CT5 174.4(14) 3_767 3_767
CT1 CT1 CT2 CT5 174.4(14) 3_767 3_767
CT5 CT1 CT2 CT1 -174.4(14) 3_767 3_767
CT4 CT1 CT2 CT1 -169(2) 3_767 3_767
CT3 CT1 CT2 CT1 -4.1(19) 3_767 3_767
CT2 CT1 CT2 CT1 0.000(1) 3_767 3_767
CT5 CT2 CT3 CT4 -21(13) 3_767 .
CT1 CT2 CT3 CT4 -1(2) . .
CT1 CT2 CT3 CT4 -4.1(12) 3_767 .
CT5 CT2 CT3 CT1 -17(12) 3_767 3_767
CT1 CT2 CT3 CT1 3.4(15) . 3_767
CT2 CT3 CT4 CT1 5.3(16) . 3_767
CT2 CT3 CT4 CT5 3(2) . .
CT1 CT3 CT4 CT5 -2.6(10) 3_767 .
CT3 CT4 CT5 CT1 3.3(13) . 3_767
CT1 CT4 CT5 CT2 -3.5(12) 3_767 3_767
CT3 CT4 CT5 CT2 -0.2(17) . 3_767
